data_7008453
loop_
_publ_author_name
'Bokach, Nadezhda A.'
'Kukushkin, Vadim Yu'
'Kelly, Paul F.'
'Haukka, Matti'
'Pombeiro, Armando J. L.'

_publ_section_title
;
 The first examples of metal-mediated addition of a phosphorus imine to
 nitriles; the preparation and X-ray crystal structures of
 [PtCl4{NH=C(Et)N=PPh3}2] and [PtCl2(EtCN){NH=C(Et)N[double bond,
 length as m-dash]PPh3}].
;
_journal_issue 8
_journal_name_full 'Dalton transactions (Cambridge, England : 2003)'
_journal_page_first 1354
_journal_page_last 1356
_journal_paper_doi 10.1039/b502970h
_journal_year 2005
_chemical_formula_moiety 'C42 H42 Cl4 N4 P2 Pt'
_chemical_formula_sum 'C42 H42 Cl4 N4 P2 Pt'
_chemical_formula_weight 1001.63
_chemical_name_systematic
;
?
;
_space_group_IT_number 2
_symmetry_cell_setting triclinic
_symmetry_space_group_name_Hall '-P 1'
_symmetry_space_group_name_H-M 'P -1'
_atom_sites_solution_hydrogens geom
_atom_sites_solution_primary direct
_atom_sites_solution_secondary difmap
_audit_creation_method SHELXL-97
_cell_angle_alpha 73.8900(10)
_cell_angle_beta 86.897(2)
_cell_angle_gamma 89.625(2)
_cell_formula_units_Z 2
_cell_length_a 10.1210(2)
_cell_length_b 13.7987(4)
_cell_length_c 15.6217(4)
_cell_measurement_temperature 100(2)
_cell_volume 2092.85(9)
_computing_cell_refinement 'Denzo/Scalepack (Otwinowski & Minor, 1997)'
_computing_data_collection 'Collect (Nonius BV, 1997-2000)'
_computing_data_reduction 'Denzo/Scalepack (Otwinowski & Minor, 1997)'
_computing_molecular_graphics 'XP in SHELXTL v.6.14 (Bruker AXS, 2003)'
_computing_publication_material 'SHELXL-97 (Sheldrick, 1997)'
_computing_structure_refinement 'SHELXL-97 (Sheldrick, 1997)'
_computing_structure_solution 'SHELXS-97 (Sheldrick, 1997)'
_diffrn_ambient_temperature 100(2)
_diffrn_detector_area_resol_mean 9
_diffrn_measured_fraction_theta_full 0.992
_diffrn_measured_fraction_theta_max 0.992
_diffrn_measurement_device '95mm CCD camera on \k-goniostat'
_diffrn_measurement_device_type KappaCCD
_diffrn_measurement_method '\f scans and \w scans'
_diffrn_radiation_monochromator 'horizonally mounted graphite crystal'
_diffrn_radiation_source 'fine-focus sealed tube'
_diffrn_radiation_type MoK\a
_diffrn_radiation_wavelength 0.71073
_diffrn_reflns_av_R_equivalents 0.0294
_diffrn_reflns_av_sigmaI/netI 0.0553
_diffrn_reflns_limit_h_max 12
_diffrn_reflns_limit_h_min -11
_diffrn_reflns_limit_k_max 16
_diffrn_reflns_limit_k_min -16
_diffrn_reflns_limit_l_max 18
_diffrn_reflns_limit_l_min -18
_diffrn_reflns_number 12933
_diffrn_reflns_theta_full 25.06
_diffrn_reflns_theta_max 25.06
_diffrn_reflns_theta_min 2.49
_exptl_absorpt_coefficient_mu 3.719
_exptl_absorpt_correction_T_max 0.8049
_exptl_absorpt_correction_T_min 0.5721
_exptl_absorpt_correction_type multi-scan
_exptl_absorpt_process_details 'Denzo/Scalepack (Otwinowski & Minor, 1997)'
_exptl_crystal_colour yellow
_exptl_crystal_density_diffrn 1.589
_exptl_crystal_density_method 'not measured'
_exptl_crystal_description block
_exptl_crystal_F_000 996
_exptl_crystal_size_max 0.17
_exptl_crystal_size_mid 0.13
_exptl_crystal_size_min 0.06
_refine_diff_density_max 1.796
_refine_diff_density_min -1.060
_refine_diff_density_rms 0.160
_refine_ls_extinction_method none
_refine_ls_goodness_of_fit_ref 1.065
_refine_ls_hydrogen_treatment constr
_refine_ls_matrix_type full
_refine_ls_number_parameters 488
_refine_ls_number_reflns 7363
_refine_ls_number_restraints 0
_refine_ls_restrained_S_all 1.065
_refine_ls_R_factor_all 0.0468
_refine_ls_R_factor_gt 0.0301
_refine_ls_shift/su_max 0.000
_refine_ls_shift/su_mean 0.000
_refine_ls_structure_factor_coef Fsqd
_refine_ls_weighting_details 'calc w=1/[\s^2^(Fo^2^)+(0.0288P)^2^+0.9156P] where P=(Fo^2^+2Fc^2^)/3'
_refine_ls_weighting_scheme calc
_refine_ls_wR_factor_gt 0.0695
_refine_ls_wR_factor_ref 0.0761
_reflns_number_gt 5672
_reflns_number_total 7363
_reflns_threshold_expression >2sigma(I)
_cod_data_source_file b502970h.txt
_cod_data_source_block structure_3
_cod_database_code 7008453

loop_
_symmetry_equiv_pos_as_xyz
'x, y, z'
'-x, -y, -z'

loop_
_atom_site_label
_atom_site_type_symbol
_atom_site_fract_x
_atom_site_fract_y
_atom_site_fract_z
_atom_site_U_iso_or_equiv
_atom_site_adp_type
_atom_site_occupancy
_atom_site_symmetry_multiplicity
_atom_site_calc_flag
_atom_site_refinement_flags
_atom_site_disorder_assembly
_atom_site_disorder_group
Pt1 Pt 0.0000 0.0000 0.5000 0.01282(8) Uani 1 2 d S . .
Cl1 Cl -0.21153(11) -0.04882(10) 0.47763(8) 0.0229(3) Uani 1 1 d . . .
Cl2 Cl -0.05837(11) 0.16551(9) 0.43063(7) 0.0216(3) Uani 1 1 d . . .
P1 P 0.19153(11) 0.06784(10) 0.18823(7) 0.0152(3) Uani 1 1 d . . .
N1 N 0.0721(4) -0.0024(3) 0.3770(2) 0.0168(9) Uani 1 1 d . . .
H1 H 0.1239 0.0504 0.3564 0.000(10) Uiso 1 1 d R . .
N2 N 0.1245(3) -0.0393(3) 0.2408(2) 0.0165(9) Uani 1 1 d . . .
C1 C 0.0691(4) -0.0615(4) 0.3243(3) 0.0148(10) Uani 1 1 d . . .
C2 C 0.0005(5) -0.1636(4) 0.3567(3) 0.0242(12) Uani 1 1 d . . .
H2A H 0.0682 -0.2170 0.3697 0.029 Uiso 1 1 calc R . .
H2B H -0.0518 -0.1672 0.4129 0.029 Uiso 1 1 calc R . .
C3 C -0.0899(7) -0.1833(6) 0.2896(4) 0.065(2) Uani 1 1 d . . .
H3A H -0.1616 -0.1340 0.2801 0.097 Uiso 1 1 calc R . .
H3B H -0.1273 -0.2516 0.3121 0.097 Uiso 1 1 calc R . .
H3C H -0.0394 -0.1771 0.2330 0.097 Uiso 1 1 calc R . .
C4 C 0.0750(4) 0.1692(4) 0.1746(3) 0.0162(10) Uani 1 1 d . . .
C5 C 0.1137(4) 0.2699(4) 0.1397(3) 0.0218(11) Uani 1 1 d . . .
H5 H 0.2046 0.2869 0.1253 0.026 Uiso 1 1 calc R . .
C6 C 0.0193(5) 0.3449(4) 0.1261(3) 0.0256(12) Uani 1 1 d . . .
H6 H 0.0461 0.4136 0.1042 0.031 Uiso 1 1 calc R . .
C7 C -0.1137(5) 0.3208(4) 0.1442(3) 0.0234(12) Uani 1 1 d . . .
H7 H -0.1780 0.3726 0.1339 0.028 Uiso 1 1 calc R . .
C8 C -0.1524(5) 0.2207(4) 0.1775(3) 0.0228(11) Uani 1 1 d . . .
H8 H -0.2437 0.2040 0.1895 0.027 Uiso 1 1 calc R . .
C9 C -0.0594(4) 0.1452(4) 0.1934(3) 0.0190(11) Uani 1 1 d . . .
H9 H -0.0867 0.0768 0.2171 0.023 Uiso 1 1 calc R . .
C10 C 0.3357(4) 0.1000(4) 0.2378(3) 0.0162(10) Uani 1 1 d . . .
C11 C 0.4504(5) 0.0437(4) 0.2340(3) 0.0241(11) Uani 1 1 d . . .
H11 H 0.4531 -0.0048 0.2011 0.029 Uiso 1 1 calc R . .
C12 C 0.5599(5) 0.0590(4) 0.2783(3) 0.0294(13) Uani 1 1 d . . .
H12 H 0.6370 0.0197 0.2767 0.035 Uiso 1 1 calc R . .
C13 C 0.5583(5) 0.1306(4) 0.3246(3) 0.0243(12) Uani 1 1 d . . .
H13 H 0.6340 0.1405 0.3547 0.029 Uiso 1 1 calc R . .
C14 C 0.4481(5) 0.1873(4) 0.3274(3) 0.0228(11) Uani 1 1 d . . .
H14 H 0.4478 0.2376 0.3584 0.027 Uiso 1 1 calc R . .
C15 C 0.3348(5) 0.1716(4) 0.2844(3) 0.0213(11) Uani 1 1 d . . .
H15 H 0.2577 0.2103 0.2875 0.026 Uiso 1 1 calc R . .
C16 C 0.2447(4) 0.0594(4) 0.0795(3) 0.0191(11) Uani 1 1 d . . .
C17 C 0.1883(5) -0.0124(4) 0.0448(3) 0.0290(12) Uani 1 1 d . . .
H17 H 0.1280 -0.0613 0.0808 0.035 Uiso 1 1 calc R . .
C18 C 0.2207(5) -0.0122(5) -0.0427(4) 0.0397(15) Uani 1 1 d . . .
H18 H 0.1829 -0.0611 -0.0667 0.048 Uiso 1 1 calc R . .
C19 C 0.3090(5) 0.0599(5) -0.0951(3) 0.0374(15) Uani 1 1 d . . .
H19 H 0.3297 0.0605 -0.1553 0.045 Uiso 1 1 calc R . .
C20 C 0.3665(5) 0.1302(5) -0.0614(3) 0.0353(14) Uani 1 1 d . . .
H20 H 0.4287 0.1776 -0.0973 0.042 Uiso 1 1 calc R . .
C21 C 0.3331(5) 0.1316(4) 0.0263(3) 0.0299(13) Uani 1 1 d . . .
H21 H 0.3702 0.1814 0.0496 0.036 Uiso 1 1 calc R . .
Pt1B Pt -0.5000 0.5000 0.0000 0.01483(8) Uani 1 2 d S . .
Cl1B Cl -0.27710(11) 0.52864(10) 0.01049(8) 0.0230(3) Uani 1 1 d . . .
Cl2B Cl -0.49803(11) 0.35221(9) 0.11692(7) 0.0217(3) Uani 1 1 d . . .
P1B P -0.55788(11) 0.61065(10) 0.28805(8) 0.0161(3) Uani 1 1 d . . .
N1B N -0.5309(4) 0.5688(3) 0.0980(3) 0.0178(9) Uani 1 1 d . . .
H1B H -0.484(4) 0.541(3) 0.138(3) 0.000(11) Uiso 1 1 d . . .
N2B N -0.6019(4) 0.6696(3) 0.1905(2) 0.0205(9) Uani 1 1 d . . .
C1B C -0.6048(4) 0.6394(4) 0.1156(3) 0.0174(10) Uani 1 1 d . . .
C2B C -0.7008(5) 0.6964(4) 0.0498(3) 0.0249(12) Uani 1 1 d . . .
H2B1 H -0.6966 0.6701 -0.0031 0.030 Uiso 1 1 calc R . .
H2B2 H -0.6745 0.7685 0.0298 0.030 Uiso 1 1 calc R . .
C3B C -0.8426(5) 0.6872(5) 0.0899(4) 0.0387(15) Uani 1 1 d . . .
H3B1 H -0.8690 0.6159 0.1100 0.058 Uiso 1 1 calc R . .
H3B2 H -0.9020 0.7239 0.0446 0.058 Uiso 1 1 calc R . .
H3B3 H -0.8480 0.7159 0.1407 0.058 Uiso 1 1 calc R . .
C4B C -0.5351(4) 0.7026(4) 0.3477(3) 0.0161(10) Uani 1 1 d . . .
C5B C -0.6307(5) 0.7771(4) 0.3436(3) 0.0217(11) Uani 1 1 d . . .
H5B H -0.7019 0.7824 0.3053 0.026 Uiso 1 1 calc R . .
C6B C -0.6211(5) 0.8435(4) 0.3959(3) 0.0239(11) Uani 1 1 d . . .
H6B H -0.6869 0.8932 0.3947 0.029 Uiso 1 1 calc R . .
C7B C -0.5151(5) 0.8367(4) 0.4495(3) 0.0237(11) Uani 1 1 d . . .
H7B H -0.5076 0.8826 0.4845 0.028 Uiso 1 1 calc R . .
C8B C -0.4208(5) 0.7642(4) 0.4525(3) 0.0226(11) Uani 1 1 d . . .
H8B H -0.3477 0.7607 0.4888 0.027 Uiso 1 1 calc R . .
C9B C -0.4319(4) 0.6961(4) 0.4028(3) 0.0205(11) Uani 1 1 d . . .
H9B H -0.3680 0.6445 0.4068 0.025 Uiso 1 1 calc R . .
C10B C -0.6865(4) 0.5242(4) 0.3492(3) 0.0165(10) Uani 1 1 d . . .
C11B C -0.7366(4) 0.5291(4) 0.4329(3) 0.0204(11) Uani 1 1 d . . .
H11B H -0.7036 0.5785 0.4583 0.025 Uiso 1 1 calc R . .
C12B C -0.8341(4) 0.4623(4) 0.4789(3) 0.0235(12) Uani 1 1 d . . .
H12B H -0.8692 0.4667 0.5353 0.028 Uiso 1 1 calc R . .
C13B C -0.8808(5) 0.3889(4) 0.4429(3) 0.0258(12) Uani 1 1 d . . .
H13B H -0.9464 0.3420 0.4751 0.031 Uiso 1 1 calc R . .
C14B C -0.8313(4) 0.3840(4) 0.3593(3) 0.0247(12) Uani 1 1 d . . .
H14B H -0.8646 0.3343 0.3344 0.030 Uiso 1 1 calc R . .
C15B C -0.7343(5) 0.4508(4) 0.3121(3) 0.0235(12) Uani 1 1 d . . .
H15B H -0.7006 0.4468 0.2553 0.028 Uiso 1 1 calc R . .
C16B C -0.4074(4) 0.5373(4) 0.2969(3) 0.0194(11) Uani 1 1 d . . .
C17B C -0.4011(5) 0.4410(4) 0.3545(3) 0.0234(11) Uani 1 1 d . . .
H17B H -0.4774 0.4119 0.3902 0.028 Uiso 1 1 calc R . .
C18B C -0.2850(5) 0.3867(4) 0.3605(3) 0.0302(13) Uani 1 1 d . . .
H18B H -0.2818 0.3208 0.4001 0.036 Uiso 1 1 calc R . .
C19B C -0.1747(5) 0.4282(5) 0.3093(4) 0.0377(15) Uani 1 1 d . . .
H19B H -0.0950 0.3908 0.3132 0.045 Uiso 1 1 calc R . .
C20B C -0.1790(5) 0.5240(5) 0.2520(4) 0.0367(15) Uani 1 1 d . . .
H20B H -0.1018 0.5524 0.2169 0.044 Uiso 1 1 calc R . .
C21B C -0.2960(4) 0.5803(5) 0.2448(3) 0.0275(13) Uani 1 1 d . . .
H21B H -0.2988 0.6463 0.2052 0.033 Uiso 1 1 calc R . .

loop_
_atom_site_aniso_label
_atom_site_aniso_U_11
_atom_site_aniso_U_22
_atom_site_aniso_U_33
_atom_site_aniso_U_23
_atom_site_aniso_U_13
_atom_site_aniso_U_12
Pt1 0.01276(14) 0.01194(16) 0.01234(13) -0.00096(11) -0.00080(9) -0.00124(10)
Cl1 0.0146(6) 0.0300(8) 0.0245(6) -0.0075(6) -0.0026(5) -0.0052(5)
Cl2 0.0292(6) 0.0140(7) 0.0192(6) -0.0008(5) -0.0029(5) 0.0037(5)
P1 0.0164(6) 0.0145(7) 0.0141(6) -0.0034(5) 0.0012(5) -0.0008(5)
N1 0.020(2) 0.010(2) 0.018(2) -0.0016(17) 0.0027(16) -0.0057(17)
N2 0.017(2) 0.015(2) 0.019(2) -0.0063(17) 0.0013(15) -0.0025(17)
C1 0.016(2) 0.013(3) 0.014(2) -0.001(2) -0.0034(18) 0.0024(19)
C2 0.026(3) 0.021(3) 0.026(3) -0.009(2) 0.006(2) -0.004(2)
C3 0.094(5) 0.059(5) 0.034(4) 0.000(3) -0.009(3) -0.055(5)
C4 0.020(2) 0.016(3) 0.011(2) -0.003(2) -0.0026(18) 0.004(2)
C5 0.015(2) 0.024(3) 0.024(3) -0.003(2) 0.0028(19) 0.000(2)
C6 0.030(3) 0.018(3) 0.024(3) 0.002(2) -0.001(2) 0.001(2)
C7 0.025(3) 0.030(3) 0.017(2) -0.008(2) -0.004(2) 0.007(2)
C8 0.018(3) 0.030(3) 0.018(2) -0.002(2) -0.0023(19) 0.000(2)
C9 0.017(2) 0.020(3) 0.018(2) -0.003(2) -0.0018(19) -0.001(2)
C10 0.017(2) 0.016(3) 0.014(2) -0.001(2) 0.0019(18) -0.003(2)
C11 0.024(3) 0.023(3) 0.029(3) -0.011(2) -0.003(2) 0.001(2)
C12 0.019(3) 0.034(4) 0.035(3) -0.009(3) -0.001(2) 0.004(2)
C13 0.018(3) 0.034(3) 0.020(3) -0.006(2) -0.001(2) -0.010(2)
C14 0.029(3) 0.025(3) 0.017(2) -0.011(2) -0.005(2) -0.001(2)
C15 0.020(3) 0.022(3) 0.020(3) -0.003(2) 0.001(2) 0.002(2)
C16 0.020(2) 0.023(3) 0.014(2) -0.005(2) -0.0001(19) 0.002(2)
C17 0.032(3) 0.033(4) 0.026(3) -0.014(3) -0.003(2) 0.003(2)
C18 0.042(3) 0.055(4) 0.031(3) -0.025(3) -0.005(3) 0.004(3)
C19 0.040(3) 0.054(4) 0.019(3) -0.012(3) -0.001(2) 0.017(3)
C20 0.039(3) 0.040(4) 0.023(3) -0.003(3) 0.005(2) 0.003(3)
C21 0.032(3) 0.033(4) 0.024(3) -0.009(3) 0.006(2) -0.007(3)
Pt1B 0.01675(14) 0.01466(16) 0.01117(14) -0.00053(11) -0.00032(10) 0.00243(11)
Cl1B 0.0177(6) 0.0241(7) 0.0237(6) -0.0008(5) -0.0021(5) 0.0003(5)
Cl2B 0.0262(6) 0.0178(7) 0.0166(6) 0.0025(5) 0.0004(5) 0.0033(5)
P1B 0.0161(6) 0.0168(7) 0.0153(6) -0.0040(5) -0.0020(5) 0.0018(5)
N1B 0.022(2) 0.017(2) 0.012(2) 0.0003(18) -0.0093(18) 0.0106(18)
N2B 0.022(2) 0.022(3) 0.018(2) -0.0073(18) -0.0031(16) 0.0034(18)
C1B 0.016(2) 0.017(3) 0.017(2) -0.001(2) -0.0011(18) -0.002(2)
C2B 0.030(3) 0.028(3) 0.017(3) -0.006(2) -0.003(2) 0.009(2)
C3B 0.031(3) 0.054(4) 0.034(3) -0.016(3) -0.006(2) 0.017(3)
C4B 0.019(2) 0.016(3) 0.012(2) -0.001(2) 0.0016(18) -0.003(2)
C5B 0.022(3) 0.024(3) 0.021(3) -0.007(2) -0.005(2) 0.002(2)
C6B 0.029(3) 0.018(3) 0.026(3) -0.008(2) -0.005(2) 0.009(2)
C7B 0.030(3) 0.023(3) 0.021(3) -0.011(2) -0.002(2) -0.002(2)
C8B 0.026(3) 0.021(3) 0.019(3) -0.003(2) -0.004(2) -0.001(2)
C9B 0.020(3) 0.019(3) 0.021(2) -0.003(2) -0.0016(19) 0.001(2)
C10B 0.012(2) 0.019(3) 0.018(2) -0.005(2) -0.0018(18) 0.0017(19)
C11B 0.020(3) 0.020(3) 0.021(3) -0.004(2) -0.005(2) 0.000(2)
C12B 0.022(3) 0.029(3) 0.019(3) -0.005(2) 0.002(2) 0.002(2)
C13B 0.017(3) 0.020(3) 0.037(3) -0.002(2) 0.000(2) 0.001(2)
C14B 0.018(3) 0.021(3) 0.039(3) -0.014(2) -0.006(2) 0.001(2)
C15B 0.022(3) 0.028(3) 0.021(3) -0.009(2) -0.003(2) 0.000(2)
C16B 0.019(2) 0.023(3) 0.019(2) -0.011(2) -0.0053(19) 0.003(2)
C17B 0.026(3) 0.019(3) 0.029(3) -0.013(2) -0.008(2) 0.007(2)
C18B 0.033(3) 0.030(3) 0.033(3) -0.017(3) -0.015(2) 0.015(3)
C19B 0.030(3) 0.058(5) 0.038(3) -0.031(3) -0.018(3) 0.022(3)
C20B 0.023(3) 0.057(5) 0.034(3) -0.020(3) -0.002(2) 0.008(3)
C21B 0.018(3) 0.042(4) 0.022(3) -0.008(3) -0.003(2) 0.003(2)

loop_
_atom_type_symbol
_atom_type_description
_atom_type_scat_dispersion_real
_atom_type_scat_dispersion_imag
_atom_type_scat_source
C C 0.0033 0.0016 'International Tables Vol C Tables 4.2.6.8 and 6.1.1.4'
H H 0.0000 0.0000 'International Tables Vol C Tables 4.2.6.8 and 6.1.1.4'
N N 0.0061 0.0033 'International Tables Vol C Tables 4.2.6.8 and 6.1.1.4'
P P 0.1023 0.0942 'International Tables Vol C Tables 4.2.6.8 and 6.1.1.4'
Cl Cl 0.1484 0.1585 'International Tables Vol C Tables 4.2.6.8 and 6.1.1.4'
Pt Pt -1.7033 8.3905 'International Tables Vol C Tables 4.2.6.8 and 6.1.1.4'

loop_
_geom_angle_atom_site_label_1
_geom_angle_atom_site_label_2
_geom_angle_atom_site_label_3
_geom_angle
_geom_angle_site_symmetry_1
_geom_angle_site_symmetry_3
_geom_angle_publ_flag
N1 Pt1 N1 180.000(2) . 2_556 ?
N1 Pt1 Cl1 93.67(10) . . ?
N1 Pt1 Cl1 86.33(10) 2_556 . ?
N1 Pt1 Cl1 86.33(10) . 2_556 ?
N1 Pt1 Cl1 93.67(10) 2_556 2_556 ?
Cl1 Pt1 Cl1 180.0 . 2_556 ?
N1 Pt1 Cl2 85.17(12) . . ?
N1 Pt1 Cl2 94.83(12) 2_556 . ?
Cl1 Pt1 Cl2 87.95(4) . . ?
Cl1 Pt1 Cl2 92.05(4) 2_556 . ?
N1 Pt1 Cl2 94.83(12) . 2_556 ?
N1 Pt1 Cl2 85.17(12) 2_556 2_556 ?
Cl1 Pt1 Cl2 92.05(4) . 2_556 ?
Cl1 Pt1 Cl2 87.95(4) 2_556 2_556 ?
Cl2 Pt1 Cl2 180.0 . 2_556 ?
N2 P1 C16 106.8(2) . . ?
N2 P1 C4 111.8(2) . . ?
C16 P1 C4 107.8(2) . . ?
N2 P1 C10 114.5(2) . . ?
C16 P1 C10 106.7(2) . . ?
C4 P1 C10 108.8(2) . . ?
C1 N1 Pt1 138.6(3) . . ?
C1 N1 H1 113.9 . . ?
Pt1 N1 H1 107.3 . . ?
C1 N2 P1 124.7(3) . . ?
N1 C1 N2 124.7(4) . . ?
N1 C1 C2 120.0(4) . . ?
N2 C1 C2 115.2(4) . . ?
C3 C2 C1 112.8(4) . . ?
C3 C2 H2A 109.0 . . ?
C1 C2 H2A 109.0 . . ?
C3 C2 H2B 109.0 . . ?
C1 C2 H2B 109.0 . . ?
H2A C2 H2B 107.8 . . ?
C2 C3 H3A 109.5 . . ?
C2 C3 H3B 109.5 . . ?
H3A C3 H3B 109.5 . . ?
C2 C3 H3C 109.5 . . ?
H3A C3 H3C 109.5 . . ?
H3B C3 H3C 109.5 . . ?
C5 C4 C9 119.4(4) . . ?
C5 C4 P1 121.9(3) . . ?
C9 C4 P1 118.5(4) . . ?
C6 C5 C4 119.8(4) . . ?
C6 C5 H5 120.1 . . ?
C4 C5 H5 120.1 . . ?
C7 C6 C5 120.6(5) . . ?
C7 C6 H6 119.7 . . ?
C5 C6 H6 119.7 . . ?
C6 C7 C8 119.6(5) . . ?
C6 C7 H7 120.2 . . ?
C8 C7 H7 120.2 . . ?
C9 C8 C7 120.5(4) . . ?
C9 C8 H8 119.7 . . ?
C7 C8 H8 119.7 . . ?
C8 C9 C4 120.0(5) . . ?
C8 C9 H9 120.0 . . ?
C4 C9 H9 120.0 . . ?
C15 C10 C11 119.1(4) . . ?
C15 C10 P1 123.1(4) . . ?
C11 C10 P1 117.6(4) . . ?
C12 C11 C10 119.8(5) . . ?
C12 C11 H11 120.1 . . ?
C10 C11 H11 120.1 . . ?
C13 C12 C11 120.7(5) . . ?
C13 C12 H12 119.7 . . ?
C11 C12 H12 119.7 . . ?
C14 C13 C12 120.1(4) . . ?
C14 C13 H13 120.0 . . ?
C12 C13 H13 120.0 . . ?
C13 C14 C15 120.2(5) . . ?
C13 C14 H14 119.9 . . ?
C15 C14 H14 119.9 . . ?
C10 C15 C14 120.1(4) . . ?
C10 C15 H15 120.0 . . ?
C14 C15 H15 120.0 . . ?
C17 C16 C21 120.1(4) . . ?
C17 C16 P1 120.0(4) . . ?
C21 C16 P1 119.5(4) . . ?
C18 C17 C16 119.7(5) . . ?
C18 C17 H17 120.2 . . ?
C16 C17 H17 120.2 . . ?
C17 C18 C19 119.7(5) . . ?
C17 C18 H18 120.1 . . ?
C19 C18 H18 120.1 . . ?
C20 C19 C18 121.1(5) . . ?
C20 C19 H19 119.4 . . ?
C18 C19 H19 119.4 . . ?
C19 C20 C21 119.6(5) . . ?
C19 C20 H20 120.2 . . ?
C21 C20 H20 120.2 . . ?
C20 C21 C16 119.7(5) . . ?
C20 C21 H21 120.2 . . ?
C16 C21 H21 120.2 . . ?
N1B Pt1B N1B 180.0 . 2_465 ?
N1B Pt1B Cl1B 94.03(12) . 2_465 ?
N1B Pt1B Cl1B 85.97(11) 2_465 2_465 ?
N1B Pt1B Cl1B 85.97(12) . . ?
N1B Pt1B Cl1B 94.03(11) 2_465 . ?
Cl1B Pt1B Cl1B 180.0 2_465 . ?
N1B Pt1B Cl2B 84.60(12) . . ?
N1B Pt1B Cl2B 95.40(12) 2_465 . ?
Cl1B Pt1B Cl2B 88.29(4) 2_465 . ?
Cl1B Pt1B Cl2B 91.71(4) . . ?
N1B Pt1B Cl2B 95.40(12) . 2_465 ?
N1B Pt1B Cl2B 84.60(12) 2_465 2_465 ?
Cl1B Pt1B Cl2B 91.71(4) 2_465 2_465 ?
Cl1B Pt1B Cl2B 88.29(4) . 2_465 ?
Cl2B Pt1B Cl2B 179.998(1) . 2_465 ?
N2B P1B C4B 107.4(2) . . ?
N2B P1B C10B 111.1(2) . . ?
C4B P1B C10B 107.2(2) . . ?
N2B P1B C16B 118.2(2) . . ?
C4B P1B C16B 106.6(2) . . ?
C10B P1B C16B 105.7(2) . . ?
C1B N1B Pt1B 139.0(3) . . ?
C1B N1B H1B 114(3) . . ?
Pt1B N1B H1B 107(3) . . ?
C1B N2B P1B 130.4(4) . . ?
N1B C1B N2B 124.8(4) . . ?
N1B C1B C2B 121.0(4) . . ?
N2B C1B C2B 114.2(4) . . ?
C1B C2B C3B 112.1(4) . . ?
C1B C2B H2B1 109.2 . . ?
C3B C2B H2B1 109.2 . . ?
C1B C2B H2B2 109.2 . . ?
C3B C2B H2B2 109.2 . . ?
H2B1 C2B H2B2 107.9 . . ?
C2B C3B H3B1 109.5 . . ?
C2B C3B H3B2 109.5 . . ?
H3B1 C3B H3B2 109.5 . . ?
C2B C3B H3B3 109.5 . . ?
H3B1 C3B H3B3 109.5 . . ?
H3B2 C3B H3B3 109.5 . . ?
C9B C4B C5B 119.7(4) . . ?
C9B C4B P1B 121.2(4) . . ?
C5B C4B P1B 118.8(3) . . ?
C6B C5B C4B 119.6(4) . . ?
C6B C5B H5B 120.2 . . ?
C4B C5B H5B 120.2 . . ?
C7B C6B C5B 119.6(5) . . ?
C7B C6B H6B 120.2 . . ?
C5B C6B H6B 120.2 . . ?
C8B C7B C6B 120.4(5) . . ?
C8B C7B H7B 119.8 . . ?
C6B C7B H7B 119.8 . . ?
C7B C8B C9B 120.2(4) . . ?
C7B C8B H8B 119.9 . . ?
C9B C8B H8B 119.9 . . ?
C4B C9B C8B 120.3(5) . . ?
C4B C9B H9B 119.8 . . ?
C8B C9B H9B 119.8 . . ?
C11B C10B C15B 119.9(4) . . ?
C11B C10B P1B 120.9(4) . . ?
C15B C10B P1B 119.2(3) . . ?
C12B C11B C10B 120.2(4) . . ?
C12B C11B H11B 119.9 . . ?
C10B C11B H11B 119.9 . . ?
C11B C12B C13B 120.1(4) . . ?
C11B C12B H12B 120.0 . . ?
C13B C12B H12B 120.0 . . ?
C12B C13B C14B 119.9(5) . . ?
C12B C13B H13B 120.1 . . ?
C14B C13B H13B 120.1 . . ?
C15B C14B C13B 120.8(5) . . ?
C15B C14B H14B 119.6 . . ?
C13B C14B H14B 119.6 . . ?
C14B C15B C10B 119.2(4) . . ?
C14B C15B H15B 120.4 . . ?
C10B C15B H15B 120.4 . . ?
C17B C16B C21B 119.8(5) . . ?
C17B C16B P1B 121.8(4) . . ?
C21B C16B P1B 118.4(4) . . ?
C18B C17B C16B 120.8(5) . . ?
C18B C17B H17B 119.6 . . ?
C16B C17B H17B 119.6 . . ?
C19B C18B C17B 119.9(5) . . ?
C19B C18B H18B 120.0 . . ?
C17B C18B H18B 120.0 . . ?
C18B C19B C20B 120.1(5) . . ?
C18B C19B H19B 119.9 . . ?
C20B C19B H19B 119.9 . . ?
C19B C20B C21B 120.8(5) . . ?
C19B C20B H20B 119.6 . . ?
C21B C20B H20B 119.6 . . ?
C16B C21B C20B 118.5(5) . . ?
C16B C21B H21B 120.7 . . ?
C20B C21B H21B 120.7 . . ?

loop_
_geom_bond_atom_site_label_1
_geom_bond_atom_site_label_2
_geom_bond_distance
_geom_bond_site_symmetry_2
_geom_bond_publ_flag
Pt1 N1 2.027(3) . ?
Pt1 N1 2.027(3) 2_556 ?
Pt1 Cl1 2.3216(10) . ?
Pt1 Cl1 2.3217(10) 2_556 ?
Pt1 Cl2 2.3275(12) . ?
Pt1 Cl2 2.3276(12) 2_556 ?
P1 N2 1.612(4) . ?
P1 C16 1.788(4) . ?
P1 C4 1.799(5) . ?
P1 C10 1.802(4) . ?
N1 C1 1.312(6) . ?
N1 H1 0.8747 . ?
N2 C1 1.347(5) . ?
C1 C2 1.516(6) . ?
C2 C3 1.508(7) . ?
C2 H2A 0.9900 . ?
C2 H2B 0.9900 . ?
C3 H3A 0.9800 . ?
C3 H3B 0.9800 . ?
C3 H3C 0.9800 . ?
C4 C5 1.394(7) . ?
C4 C9 1.398(6) . ?
C5 C6 1.385(7) . ?
C5 H5 0.9500 . ?
C6 C7 1.384(7) . ?
C6 H6 0.9500 . ?
C7 C8 1.384(7) . ?
C7 H7 0.9500 . ?
C8 C9 1.379(7) . ?
C8 H8 0.9500 . ?
C9 H9 0.9500 . ?
C10 C15 1.380(7) . ?
C10 C11 1.400(7) . ?
C11 C12 1.386(7) . ?
C11 H11 0.9500 . ?
C12 C13 1.376(7) . ?
C12 H12 0.9500 . ?
C13 C14 1.364(7) . ?
C13 H13 0.9500 . ?
C14 C15 1.406(6) . ?
C14 H14 0.9500 . ?
C15 H15 0.9500 . ?
C16 C17 1.394(7) . ?
C16 C21 1.399(7) . ?
C17 C18 1.387(7) . ?
C17 H17 0.9500 . ?
C18 C19 1.393(8) . ?
C18 H18 0.9500 . ?
C19 C20 1.372(8) . ?
C19 H19 0.9500 . ?
C20 C21 1.398(7) . ?
C20 H20 0.9500 . ?
C21 H21 0.9500 . ?
Pt1B N1B 2.024(4) . ?
Pt1B N1B 2.024(4) 2_465 ?
Pt1B Cl1B 2.3152(11) 2_465 ?
Pt1B Cl1B 2.3152(11) . ?
Pt1B Cl2B 2.3306(12) . ?
Pt1B Cl2B 2.3306(12) 2_465 ?
P1B N2B 1.601(4) . ?
P1B C4B 1.794(5) . ?
P1B C10B 1.812(4) . ?
P1B C16B 1.813(5) . ?
N1B C1B 1.303(6) . ?
N1B H1B 0.81(4) . ?
N2B C1B 1.348(6) . ?
C1B C2B 1.506(7) . ?
C2B C3B 1.526(7) . ?
C2B H2B1 0.9900 . ?
C2B H2B2 0.9900 . ?
C3B H3B1 0.9800 . ?
C3B H3B2 0.9800 . ?
C3B H3B3 0.9800 . ?
C4B C9B 1.375(6) . ?
C4B C5B 1.398(7) . ?
C5B C6B 1.394(7) . ?
C5B H5B 0.9500 . ?
C6B C7B 1.383(7) . ?
C6B H6B 0.9500 . ?
C7B C8B 1.372(7) . ?
C7B H7B 0.9500 . ?
C8B C9B 1.384(6) . ?
C8B H8B 0.9500 . ?
C9B H9B 0.9500 . ?
C10B C11B 1.396(6) . ?
C10B C15B 1.399(6) . ?
C11B C12B 1.381(6) . ?
C11B H11B 0.9500 . ?
C12B C13B 1.384(7) . ?
C12B H12B 0.9500 . ?
C13B C14B 1.392(7) . ?
C13B H13B 0.9500 . ?
C14B C15B 1.383(7) . ?
C14B H14B 0.9500 . ?
C15B H15B 0.9500 . ?
C16B C17B 1.386(7) . ?
C16B C21B 1.388(6) . ?
C17B C18B 1.382(7) . ?
C17B H17B 0.9500 . ?
C18B C19B 1.368(7) . ?
C18B H18B 0.9500 . ?
C19B C20B 1.377(9) . ?
C19B H19B 0.9500 . ?
C20B C21B 1.404(7) . ?
C20B H20B 0.9500 . ?
C21B H21B 0.9500 . ?
